data_2013331
loop_
_publ_author_name
'Anwar Usman'
'Hoong-Kun Fun'
'Yun Li'
'Jian-Hua Xu'

_publ_section_title
;
 9,10-Diphenyl-9,10-epidioxyanthracene and
 9,10-dihydro-10,10-dimethoxy-9-phenylanthracen-9-ol
;
_journal_issue 6
_journal_name_full 'Acta Crystallographica Section C'
_journal_page_first o308
_journal_page_last o310
_journal_paper_doi 10.1107/S0108270103007625
_journal_volume 59
_journal_year 2003
_chemical_formula_iupac 'C22 H20 O3'
_chemical_formula_moiety 'C22 H20 O3'
_chemical_formula_sum 'C22 H20 O3'
_chemical_formula_weight 332.38
_chemical_melting_point 462.0(10)
_chemical_name_systematic
;
9,10-Dihydro-9,9-dimethoxy-10-hydroxy-10-phenylanthracene
;
_space_group_IT_number 14
_symmetry_cell_setting monoclinic
_symmetry_space_group_name_Hall '-P 2ybc'
_symmetry_space_group_name_H-M 'P 1 21/c 1'
_atom_sites_solution_hydrogens geom
_atom_sites_solution_primary direct
_atom_sites_solution_secondary difmap
_audit_creation_method SHELXL-97
_cell_angle_alpha 90.00
_cell_angle_beta 90.552(2)
_cell_angle_gamma 90.00
_cell_formula_units_Z 4
_cell_length_a 8.9181(10)
_cell_length_b 11.3071(12)
_cell_length_c 17.0624(19)
_cell_measurement_reflns_used 3446
_cell_measurement_temperature 293(2)
_cell_measurement_theta_max 28.31
_cell_measurement_theta_min 2.91
_cell_volume 1720.5(3)
_computing_cell_refinement 'SAINT (Siemens, 1996)'
_computing_data_collection 'SMART (Siemens, 1996)'
_computing_data_reduction 'SAINT and SADABS'
_computing_molecular_graphics SHELXTL
_computing_publication_material
;
SHELXTL, PARST (Nardelli, 1995) and PLATON (Spek, 2003)
;
_computing_structure_refinement SHELXTL
_computing_structure_solution 'SHELXTL (Sheldrick, 1997)'
_diffrn_ambient_temperature 293(2)
_diffrn_detector_area_resol_mean 8.33
_diffrn_measured_fraction_theta_full 0.994
_diffrn_measured_fraction_theta_max 0.994
_diffrn_measurement_device_type
;
Siemens SMART CCD area detector diffractometer
;
_diffrn_measurement_method '\w scans'
_diffrn_radiation_monochromator graphite
_diffrn_radiation_source 'fine-focus sealed tube'
_diffrn_radiation_type MoK\a
_diffrn_radiation_wavelength 0.71073
_diffrn_reflns_av_R_equivalents 0.0237
_diffrn_reflns_av_sigmaI/netI 0.0286
_diffrn_reflns_limit_h_max 10
_diffrn_reflns_limit_h_min -10
_diffrn_reflns_limit_k_max 13
_diffrn_reflns_limit_k_min -13
_diffrn_reflns_limit_l_max 20
_diffrn_reflns_limit_l_min -13
_diffrn_reflns_number 8361
_diffrn_reflns_theta_full 25.00
_diffrn_reflns_theta_max 25.00
_diffrn_reflns_theta_min 2.91
_diffrn_standards_decay_% negligible
_diffrn_standards_interval_count none
_diffrn_standards_number 0
_exptl_absorpt_coefficient_mu 0.084
_exptl_absorpt_correction_T_max 0.9833
_exptl_absorpt_correction_T_min 0.9703
_exptl_absorpt_correction_type empirical
_exptl_absorpt_process_details '(SADABS; Sheldrick, 1996)'
_exptl_crystal_colour colorless
_exptl_crystal_density_diffrn 1.283
_exptl_crystal_density_method 'not measured'
_exptl_crystal_description slab
_exptl_crystal_F_000 704
_exptl_crystal_size_max 0.36
_exptl_crystal_size_mid 0.26
_exptl_crystal_size_min 0.20
_refine_diff_density_max 0.181
_refine_diff_density_min -0.230
_refine_ls_extinction_method none
_refine_ls_goodness_of_fit_ref 1.133
_refine_ls_hydrogen_treatment mixed
_refine_ls_matrix_type full
_refine_ls_number_parameters 284
_refine_ls_number_reflns 3015
_refine_ls_number_restraints 0
_refine_ls_restrained_S_all 1.133
_refine_ls_R_factor_all 0.0769
_refine_ls_R_factor_gt 0.0601
_refine_ls_shift/su_max 0.000
_refine_ls_shift/su_mean 0.000
_refine_ls_structure_factor_coef Fsqd
_refine_ls_weighting_details 'calc w = 1/[\s^2^(Fo^2^)+(0.042P)^2^+1.1659P] where P = (Fo^2^+2Fc^2^)/3'
_refine_ls_weighting_scheme calc
_refine_ls_wR_factor_gt 0.1254
_refine_ls_wR_factor_ref 0.1326
_reflns_number_gt 2366
_reflns_number_total 3015
_reflns_threshold_expression 'I > 2\s(I)'
_cod_data_source_file na1608.cif
_cod_data_source_block II
_cod_depositor_comments
;
The following automatic conversions were performed:
'_symmetry_cell_setting' value 'Monoclinic' changed to 'monoclinic'
according to '/home/saulius/struct/CIF-dictionaries/cif_core.dic'
dictionary named 'cif_core.dic' version 2.4.1 from 2010-06-29.

Automatic conversion script
Id: cif_fix_enum 1527 2010-12-29 10:47:43Z saulius 

The following automatic conversions were performed:

'_chemical_melting_point' value '462(1)K' was changed to '462.0(10)'
- the value should be numeric and without a unit designator.

Automatic conversion script
Id: cif_fix_values 1646 2011-03-28 12:23:43Z adriana 

The following automatic conversions were performed:

'_chemical_melting_point' value '462(1)K' was changed to '462.0(10)'
- the value should be numeric and without a unit
designator.

'_symmetry_cell_setting' value 'Monoclinic' changed to
'monoclinic' according to
/home/saulius/struct/CIF-dictionaries/cif_core.dic dictionary named
'cif_core.dic' version 2.4.1 from 2010-06-29.

Automatic conversion script
Id: cif_fix_values 1715 2011-07-08 13:25:40Z adriana 
;
_cod_original_sg_symbol_H-M 'P 21/c'
_cod_database_code 2013331
_cod_database_fobs_code 2013331

loop_
_symmetry_equiv_pos_as_xyz
'x, y, z'
'-x, y+1/2, -z+1/2'
'-x, -y, -z'
'x, -y-1/2, z-1/2'

loop_
_atom_site_label
_atom_site_fract_x
_atom_site_fract_y
_atom_site_fract_z
_atom_site_U_iso_or_equiv
_atom_site_adp_type
_atom_site_calc_flag
_atom_site_refinement_flags
_atom_site_occupancy
_atom_site_disorder_assembly
_atom_site_disorder_group
_atom_site_type_symbol
O1 0.2559(2) 0.15700(14) 0.17655(12) 0.0409(5) Uani d . 1 . . O
O2 -0.0249(2) 0.57475(14) 0.16372(11) 0.0471(5) Uani d . 1 . . O
O3 -0.0666(2) 0.46821(16) 0.26529(10) 0.0470(5) Uani d . 1 . . O
C1 0.0536(2) 0.27092(19) 0.11861(13) 0.0295(5) Uani d . 1 . . C
C2 -0.0111(3) 0.1798(2) 0.07407(15) 0.0388(6) Uani d . 1 . . C
C3 -0.1604(3) 0.1820(3) 0.05309(16) 0.0449(7) Uani d . 1 . . C
C4 -0.2497(3) 0.2751(3) 0.07649(16) 0.0471(7) Uani d . 1 . . C
C5 -0.1890(3) 0.3635(2) 0.12139(16) 0.0434(6) Uani d . 1 . . C
C6 -0.0378(2) 0.3630(2) 0.14343(13) 0.0318(5) Uani d . 1 . . C
C7 0.0174(3) 0.4633(2) 0.19507(14) 0.0349(6) Uani d . 1 . . C
C8 0.1839(3) 0.4590(2) 0.21295(13) 0.0319(5) Uani d . 1 . . C
C9 0.2448(3) 0.5495(2) 0.25923(15) 0.0420(6) Uani d . 1 . . C
C10 0.3938(3) 0.5512(2) 0.27823(17) 0.0481(7) Uani d . 1 . . C
C11 0.4870(3) 0.4622(2) 0.25141(16) 0.0438(7) Uani d . 1 . . C
C12 0.4285(3) 0.3726(2) 0.20671(15) 0.0378(6) Uani d . 1 . . C
C13 0.2764(2) 0.36874(19) 0.18682(13) 0.0292(5) Uani d . 1 . . C
C14 0.2215(2) 0.26524(18) 0.13683(13) 0.0297(5) Uani d . 1 . . C
C15 0.3067(2) 0.2617(2) 0.05913(14) 0.0325(5) Uani d . 1 . . C
C16 0.3528(3) 0.1553(3) 0.02712(18) 0.0500(7) Uani d . 1 . . C
C17 0.4212(4) 0.1526(3) -0.0451(2) 0.0689(10) Uani d . 1 . . C
C18 0.4486(4) 0.2547(4) -0.0860(2) 0.0690(10) Uani d . 1 . . C
C19 0.4063(3) 0.3612(3) -0.05422(17) 0.0577(8) Uani d . 1 . . C
C20 0.3353(3) 0.3650(2) 0.01763(16) 0.0425(6) Uani d . 1 . . C
C21 0.0440(4) 0.6043(3) 0.09164(17) 0.0603(8) Uani d . 1 . . C
H21A -0.0063 0.6711 0.0687 0.090 Uiso calc R 1 . . H
H21B 0.0373 0.5382 0.0565 0.090 Uiso calc R 1 . . H
H21C 0.1474 0.6236 0.1009 0.090 Uiso calc R 1 . . H
C22 -0.0470(4) 0.3712(3) 0.31688(18) 0.0657(9) Uani d . 1 . . C
H22A -0.1098 0.3814 0.3618 0.099 Uiso calc R 1 . . H
H22B 0.0560 0.3671 0.3335 0.099 Uiso calc R 1 . . H
H22C -0.0740 0.2993 0.2903 0.099 Uiso calc R 1 . . H
H2 0.051(3) 0.113(2) 0.0579(14) 0.043(7) Uiso d . 1 . . H
H3 -0.201(3) 0.121(2) 0.0221(16) 0.056(8) Uiso d . 1 . . H
H4 -0.349(3) 0.280(2) 0.0624(16) 0.055(8) Uiso d . 1 . . H
H5 -0.249(3) 0.431(2) 0.1387(14) 0.045(7) Uiso d . 1 . . H
H9 0.178(3) 0.611(2) 0.2769(14) 0.044(7) Uiso d . 1 . . H
H10 0.435(3) 0.615(3) 0.3091(18) 0.069(9) Uiso d . 1 . . H
H11 0.587(3) 0.466(2) 0.2633(16) 0.054(8) Uiso d . 1 . . H
H12 0.490(3) 0.308(2) 0.1877(14) 0.040(7) Uiso d . 1 . . H
H16 0.336(3) 0.085(3) 0.0568(16) 0.057(9) Uiso d . 1 . . H
H18 0.491(4) 0.253(3) -0.138(2) 0.095(12) Uiso d . 1 . . H
H19 0.422(4) 0.434(3) -0.082(2) 0.080(11) Uiso d . 1 . . H
H17 0.451(4) 0.079(3) -0.065(2) 0.088(11) Uiso d . 1 . . H
H20 0.303(3) 0.441(2) 0.0415(16) 0.054(8) Uiso d . 1 . . H
H1O1 0.192(4) 0.141(3) 0.206(2) 0.077(12) Uiso d . 1 . . H

loop_
_atom_site_aniso_label
_atom_site_aniso_U_11
_atom_site_aniso_U_22
_atom_site_aniso_U_33
_atom_site_aniso_U_12
_atom_site_aniso_U_13
_atom_site_aniso_U_23
O1 0.0324(10) 0.0303(9) 0.0600(12) 0.0024(7) 0.0000(9) 0.0135(8)
O2 0.0523(11) 0.0320(9) 0.0568(12) 0.0113(8) -0.0018(9) 0.0033(8)
O3 0.0481(11) 0.0476(11) 0.0455(11) 0.0087(8) 0.0159(8) -0.0057(9)
C1 0.0283(12) 0.0279(12) 0.0324(12) -0.0009(9) 0.0014(10) 0.0024(10)
C2 0.0343(14) 0.0361(14) 0.0459(15) -0.0031(11) 0.0009(11) -0.0029(12)
C3 0.0366(15) 0.0528(17) 0.0453(16) -0.0140(13) -0.0026(12) -0.0017(13)
C4 0.0253(14) 0.0657(19) 0.0503(17) -0.0007(13) -0.0040(12) 0.0070(14)
C5 0.0299(13) 0.0490(16) 0.0512(17) 0.0065(12) 0.0012(12) 0.0021(13)
C6 0.0279(12) 0.0338(13) 0.0338(13) 0.0015(10) 0.0013(10) 0.0062(10)
C7 0.0347(13) 0.0314(13) 0.0386(14) 0.0071(10) 0.0048(11) -0.0006(11)
C8 0.0351(13) 0.0301(12) 0.0305(12) 0.0008(10) 0.0009(10) 0.0013(10)
C9 0.0493(17) 0.0343(14) 0.0423(15) 0.0020(12) -0.0007(12) -0.0068(12)
C10 0.0544(18) 0.0423(16) 0.0475(16) -0.0101(13) -0.0094(13) -0.0079(13)
C11 0.0341(15) 0.0528(17) 0.0443(16) -0.0095(13) -0.0086(12) -0.0011(13)
C12 0.0312(14) 0.0391(14) 0.0431(15) -0.0007(11) -0.0006(11) -0.0032(12)
C13 0.0275(12) 0.0304(12) 0.0296(12) -0.0011(9) -0.0006(9) 0.0053(10)
C14 0.0269(12) 0.0238(11) 0.0384(13) 0.0017(9) 0.0018(10) 0.0021(10)
C15 0.0228(12) 0.0357(13) 0.0390(14) 0.0003(10) -0.0019(10) -0.0072(11)
C16 0.0474(16) 0.0408(16) 0.062(2) -0.0024(13) 0.0126(14) -0.0147(14)
C17 0.065(2) 0.070(2) 0.071(2) 0.0036(18) 0.0174(18) -0.032(2)
C18 0.066(2) 0.100(3) 0.0410(18) 0.008(2) 0.0126(16) -0.0116(19)
C19 0.0549(19) 0.075(2) 0.0437(17) 0.0099(16) 0.0069(14) 0.0144(16)
C20 0.0395(15) 0.0437(16) 0.0442(16) 0.0103(12) 0.0045(12) 0.0061(12)
C21 0.091(2) 0.0420(16) 0.0473(17) -0.0006(15) -0.0111(16) 0.0097(14)
C22 0.085(2) 0.063(2) 0.0502(18) -0.0030(17) 0.0230(17) 0.0074(16)

loop_
_atom_type_symbol
_atom_type_description
_atom_type_scat_dispersion_real
_atom_type_scat_dispersion_imag
_atom_type_scat_source
C C 0.0033 0.0016 'International Tables Vol C Tables 4.2.6.8 and 6.1.1.4'
H H 0.0000 0.0000 'International Tables Vol C Tables 4.2.6.8 and 6.1.1.4'
O O 0.0106 0.0060 'International Tables Vol C Tables 4.2.6.8 and 6.1.1.4'

loop_
_geom_angle_atom_site_label_1
_geom_angle_atom_site_label_2
_geom_angle_atom_site_label_3
_geom_angle
C14 O1 H1O1 110(3)
C7 O2 C21 114.82(19)
C22 O3 C7 115.54(19)
C6 C1 C2 118.4(2)
C6 C1 C14 123.1(2)
C2 C1 C14 118.5(2)
C3 C2 C1 121.4(2)
C3 C2 H2 119.3(15)
C1 C2 H2 119.3(15)
C2 C3 C4 119.9(3)
C2 C3 H3 120.0(17)
C4 C3 H3 120.2(17)
C5 C4 C3 119.5(3)
C5 C4 H4 118.7(17)
C3 C4 H4 121.8(17)
C4 C5 C6 121.6(3)
C4 C5 H5 121.6(15)
C6 C5 H5 116.7(15)
C1 C6 C5 119.2(2)
C1 C6 C7 123.3(2)
C5 C6 C7 117.5(2)
O2 C7 O3 98.19(17)
O2 C7 C8 111.16(19)
O3 C7 C8 110.82(19)
O2 C7 C6 111.20(19)
O3 C7 C6 110.44(19)
C8 C7 C6 113.96(18)
C13 C8 C9 119.3(2)
C13 C8 C7 122.9(2)
C9 C8 C7 117.7(2)
C10 C9 C8 121.1(2)
C10 C9 H9 121.2(15)
C8 C9 H9 117.7(15)
C9 C10 C11 119.8(3)
C9 C10 H10 120.4(18)
C11 C10 H10 119.8(18)
C12 C11 C10 119.7(3)
C12 C11 H11 121.8(17)
C10 C11 H11 118.5(17)
C11 C12 C13 121.5(2)
C11 C12 H12 121.9(14)
C13 C12 H12 116.5(14)
C8 C13 C12 118.6(2)
C8 C13 C14 123.70(19)
C12 C13 C14 117.7(2)
O1 C14 C13 108.98(18)
O1 C14 C1 109.71(17)
C13 C14 C1 112.95(17)
O1 C14 C15 106.36(18)
C13 C14 C15 110.13(17)
C1 C14 C15 108.51(18)
C16 C15 C20 118.2(2)
C16 C15 C14 120.9(2)
C20 C15 C14 120.9(2)
C17 C16 C15 120.4(3)
C17 C16 H16 121.7(17)
C15 C16 H16 117.9(17)
C18 C17 C16 121.2(3)
C18 C17 H17 120(2)
C16 C17 H17 118(2)
C17 C18 C19 119.0(3)
C17 C18 H18 122(2)
C19 C18 H18 119(2)
C18 C19 C20 120.4(3)
C18 C19 H19 121(2)
C20 C19 H19 119(2)
C19 C20 C15 120.8(3)
C19 C20 H20 121.6(16)
C15 C20 H20 117.7(15)
O2 C21 H21A 109.5
O2 C21 H21B 109.5
H21A C21 H21B 109.5
O2 C21 H21C 109.5
H21A C21 H21C 109.5
H21B C21 H21C 109.5
O3 C22 H22A 109.5
O3 C22 H22B 109.5
H22A C22 H22B 109.5
O3 C22 H22C 109.5
H22A C22 H22C 109.5
H22B C22 H22C 109.5

loop_
_geom_bond_atom_site_label_1
_geom_bond_atom_site_label_2
_geom_bond_site_symmetry_2
_geom_bond_distance
_geom_bond_publ_flag
O1 C14 . 1.431(3) yes
O1 H1O1 . 0.79(3) ?
O2 C7 . 1.419(3) yes
O2 C21 . 1.420(3) ?
O3 C22 . 1.416(3) ?
O3 C7 . 1.420(3) yes
C1 C6 . 1.391(3) ?
C1 C2 . 1.402(3) ?
C1 C14 . 1.528(3) ?
C2 C3 . 1.375(4) ?
C2 H2 . 0.97(3) ?
C3 C4 . 1.382(4) ?
C3 H3 . 0.94(3) ?
C4 C5 . 1.367(4) ?
C4 H4 . 0.92(3) ?
C5 C6 . 1.396(3) ?
C5 H5 . 0.97(3) ?
C6 C7 . 1.515(3) ?
C7 C8 . 1.513(3) ?
C8 C13 . 1.389(3) ?
C8 C9 . 1.399(3) ?
C9 C10 . 1.365(4) ?
C9 H9 . 0.97(3) ?
C10 C11 . 1.386(4) ?
C10 H10 . 0.96(3) ?
C11 C12 . 1.368(3) ?
C11 H11 . 0.92(3) ?
C12 C13 . 1.396(3) ?
C12 H12 . 0.97(2) ?
C13 C14 . 1.526(3) ?
C14 C15 . 1.535(3) ?
C15 C16 . 1.386(3) ?
C15 C20 . 1.391(3) ?
C16 C17 . 1.380(4) ?
C16 H16 . 0.96(3) ?
C17 C18 . 1.373(5) ?
C17 H17 . 0.94(4) ?
C18 C19 . 1.374(5) ?
C18 H18 . 0.96(4) ?
C19 C20 . 1.386(4) ?
C19 H19 . 0.96(3) ?
C20 H20 . 1.00(3) ?
C21 H21A . 0.9600 ?
C21 H21B . 0.9600 ?
C21 H21C . 0.9600 ?
C22 H22A . 0.9600 ?
C22 H22B . 0.9600 ?
C22 H22C . 0.9600 ?

loop_
_geom_hbond_atom_site_label_D
_geom_hbond_atom_site_label_H
_geom_hbond_atom_site_label_A
_geom_hbond_site_symmetry_A
_geom_hbond_distance_DH
_geom_hbond_distance_HA
_geom_hbond_distance_DA
_geom_hbond_angle_DHA
_geom_hbond_publ_flag
C16 H16 O1 1_555 0.96(3) 2.32(3) 2.700(4) 103(2) yes
O1 H1O1 O3 2_545 0.78(3) 2.31(3) 2.902(2) 133(3) yes

loop_
_geom_torsion_atom_site_label_1
_geom_torsion_atom_site_label_2
_geom_torsion_atom_site_label_3
_geom_torsion_atom_site_label_4
_geom_torsion
C6 C1 C2 C3 1.9(4)
C14 C1 C2 C3 -177.5(2)
C1 C2 C3 C4 -0.4(4)
C2 C3 C4 C5 -1.0(4)
C3 C4 C5 C6 0.9(4)
C2 C1 C6 C5 -1.9(3)
C14 C1 C6 C5 177.4(2)
C2 C1 C6 C7 176.9(2)
C14 C1 C6 C7 -3.8(3)
C4 C5 C6 C1 0.5(4)
C4 C5 C6 C7 -178.4(2)
C21 O2 C7 O3 177.9(2)
C21 O2 C7 C8 61.7(3)
C21 O2 C7 C6 -66.4(3)
C22 O3 C7 O2 -176.7(2)
C22 O3 C7 C8 -60.3(3)
C22 O3 C7 C6 66.9(3)
C1 C6 C7 O2 130.5(2)
C5 C6 C7 O2 -50.7(3)
C1 C6 C7 O3 -121.6(2)
C5 C6 C7 O3 57.3(3)
C1 C6 C7 C8 3.9(3)
C5 C6 C7 C8 -177.2(2)
O2 C7 C8 C13 -129.0(2)
O3 C7 C8 C13 122.9(2)
C6 C7 C8 C13 -2.4(3)
O2 C7 C8 C9 52.3(3)
O3 C7 C8 C9 -55.7(3)
C6 C7 C8 C9 179.0(2)
C13 C8 C9 C10 0.9(4)
C7 C8 C9 C10 179.6(2)
C8 C9 C10 C11 0.0(4)
C9 C10 C11 C12 -0.6(4)
C10 C11 C12 C13 0.4(4)
C9 C8 C13 C12 -1.1(3)
C7 C8 C13 C12 -179.7(2)
C9 C8 C13 C14 179.3(2)
C7 C8 C13 C14 0.7(3)
C11 C12 C13 C8 0.5(4)
C11 C12 C13 C14 -179.9(2)
C8 C13 C14 O1 -122.4(2)
C12 C13 C14 O1 58.1(3)
C8 C13 C14 C1 -0.2(3)
C12 C13 C14 C1 -179.7(2)
C8 C13 C14 C15 121.3(2)
C12 C13 C14 C15 -58.3(3)
C6 C1 C14 O1 123.5(2)
C2 C1 C14 O1 -57.2(3)
C6 C1 C14 C13 1.7(3)
C2 C1 C14 C13 -179.0(2)
C6 C1 C14 C15 -120.7(2)
C2 C1 C14 C15 58.6(3)
O1 C14 C15 C16 21.8(3)
C13 C14 C15 C16 139.8(2)
C1 C14 C15 C16 -96.2(3)
O1 C14 C15 C20 -160.3(2)
C13 C14 C15 C20 -42.4(3)
C1 C14 C15 C20 81.7(3)
C20 C15 C16 C17 -1.9(4)
C14 C15 C16 C17 176.1(3)
C15 C16 C17 C18 1.6(5)
C16 C17 C18 C19 -0.2(5)
C17 C18 C19 C20 -0.9(5)
C18 C19 C20 C15 0.6(4)
C16 C15 C20 C19 0.8(4)
C14 C15 C20 C19 -177.1(2)

loop_
_cod_related_entry_id
_cod_related_entry_database
_cod_related_entry_code
1 ChemSpider 21107482
